data_2239715
loop_
_publ_author_name
'Choi, Hong Dae'
'Seo, Pil Ja'
'Lee, Uk'

_publ_section_title
;
 5-Bromo-3-ethylsulfinyl-2-(4-methylphenyl)-1-benzofuran
;
_journal_coeditor_code FF2130
_journal_issue 7
_journal_name_full 'Acta Crystallographica Section E'
_journal_page_first o808
_journal_paper_doi 10.1107/S1600536814014470
_journal_volume 70
_journal_year 2014
_chemical_formula_iupac 'C17 H15 Br O2 S'
_chemical_formula_moiety 'C17 H15 Br O2 S'
_chemical_formula_sum 'C17 H15 Br O2 S'
_chemical_formula_weight 363.26
_chemical_melting_point_gt 405
_chemical_melting_point_lt 404
_chemical_name_systematic
;
5-Bromo-3-ethylsulfinyl-2-(4-methylphenyl)-1-benzofuran
;
_space_group_IT_number 14
_symmetry_cell_setting monoclinic
_symmetry_space_group_name_Hall '-P 2yn'
_symmetry_space_group_name_H-M 'P 1 21/n 1'
_atom_sites_solution_hydrogens difmap
_atom_sites_solution_primary direct
_atom_sites_solution_secondary difmap
_audit_creation_method 'form.cif (version 2.0)'
_cell_angle_alpha 90.00
_cell_angle_beta 100.340(2)
_cell_angle_gamma 90.00
_cell_formula_units_Z 4
_cell_length_a 5.0202(3)
_cell_length_b 25.0471(12)
_cell_length_c 12.2430(6)
_cell_measurement_reflns_used 7637
_cell_measurement_temperature 173(2)
_cell_measurement_theta_max 27.19
_cell_measurement_theta_min 2.35
_cell_volume 1514.45(14)
_computing_cell_refinement '<i>SAINT</i> (Bruker, 2009)'
_computing_data_collection '<i>APEX2</i> (Bruker, 2009)'
_computing_data_reduction '<i>SAINT</i> (Bruker, 2009)'
_computing_molecular_graphics
;
<i>ORTEP-3 for Windows</i> (Farrugia, 2012) and
<i>DIAMOND</i> (Brandenburg, 1998)
;
_computing_publication_material '<i>SHELXS97</i> (Sheldrick, 2008)'
_computing_structure_refinement '<i>SHELXL97</i> (Sheldrick, 2008)'
_computing_structure_solution '<i>SHELXS97</i> (Sheldrick, 2008)'
_diffrn_ambient_temperature 173(2)
_diffrn_detector_area_resol_mean 10.0
_diffrn_measured_fraction_theta_full 0.995
_diffrn_measured_fraction_theta_max 0.995
_diffrn_measurement_device_type 'Bruker SMART APEXII CCD'
_diffrn_measurement_method '\f and \w scans'
_diffrn_radiation_monochromator 'graphite multilayer'
_diffrn_radiation_source 'rotating anode'
_diffrn_radiation_type MoK\a
_diffrn_radiation_wavelength 0.71073
_diffrn_reflns_av_R_equivalents 0.0583
_diffrn_reflns_av_sigmaI/netI 0.0380
_diffrn_reflns_limit_h_max 6
_diffrn_reflns_limit_h_min -6
_diffrn_reflns_limit_k_max 32
_diffrn_reflns_limit_k_min -33
_diffrn_reflns_limit_l_max 16
_diffrn_reflns_limit_l_min -16
_diffrn_reflns_number 26373
_diffrn_reflns_theta_full 28.60
_diffrn_reflns_theta_max 28.60
_diffrn_reflns_theta_min 1.63
_diffrn_standards_number 0
_exptl_absorpt_coefficient_mu 2.853
_exptl_absorpt_correction_T_max 0.7457
_exptl_absorpt_correction_T_min 0.5406
_exptl_absorpt_correction_type multi-scan
_exptl_absorpt_process_details '(<i>SADABS</i>; Bruker, 2009)'
_exptl_crystal_colour colourless
_exptl_crystal_density_diffrn 1.593
_exptl_crystal_density_method 'not measured'
_exptl_crystal_description block
_exptl_crystal_F_000 736
_exptl_crystal_size_max 0.60
_exptl_crystal_size_mid 0.14
_exptl_crystal_size_min 0.12
_refine_diff_density_max 1.968
_refine_diff_density_min -0.828
_refine_ls_extinction_method none
_refine_ls_goodness_of_fit_ref 1.062
_refine_ls_hydrogen_treatment constr
_refine_ls_matrix_type full
_refine_ls_number_parameters 192
_refine_ls_number_reflns 3868
_refine_ls_number_restraints 0
_refine_ls_restrained_S_all 1.062
_refine_ls_R_factor_all 0.0674
_refine_ls_R_factor_gt 0.0522
_refine_ls_shift/su_max 0.002
_refine_ls_shift/su_mean 0.000
_refine_ls_structure_factor_coef Fsqd
_refine_ls_weighting_details 'calc w=1/[\s^2^(Fo^2^)+(0.0648P)^2^+3.2187P] where P=(Fo^2^+2Fc^2^)/3'
_refine_ls_weighting_scheme calc
_refine_ls_wR_factor_gt 0.1296
_refine_ls_wR_factor_ref 0.1390
_reflns_number_gt 3104
_reflns_number_total 3868
_reflns_threshold_expression I>2\s(I)
_cod_data_source_file ff2130sup1.cif
_cod_data_source_block I
_cod_original_sg_symbol_H-M 'P 21/n'
_cod_database_code 2239715
_cod_database_fobs_code 2239715

loop_
_symmetry_equiv_pos_as_xyz
'x, y, z'
'-x+1/2, y+1/2, -z+1/2'
'-x, -y, -z'
'x-1/2, -y-1/2, z-1/2'

loop_
_atom_site_type_symbol
_atom_site_label
_atom_site_fract_x
_atom_site_fract_y
_atom_site_fract_z
_atom_site_U_iso_or_equiv
_atom_site_adp_type
_atom_site_calc_flag
_atom_site_refinement_flags
_atom_site_occupancy
_atom_site_symmetry_multiplicity
Br Br1 -0.00958(8) 0.504511(15) 0.82039(3) 0.03501(14) Uani d . 1 2
S S1 0.56805(19) 0.35409(3) 0.54542(7) 0.0275(2) Uani d . 1 2
O O1 0.8410(5) 0.33583(9) 0.86960(18) 0.0242(5) Uani d . 1 2
O O2 0.2710(5) 0.36245(11) 0.5189(2) 0.0368(6) Uani d . 1 2
C C1 0.6586(7) 0.35476(13) 0.6920(3) 0.0229(6) Uani d . 1 2
C C2 0.5277(7) 0.38802(13) 0.7630(3) 0.0220(6) Uani d . 1 2
C C3 0.3264(7) 0.42681(13) 0.7465(3) 0.0258(7) Uani d . 1 2
H H3 0.2391 0.4368 0.6740 0.031 Uiso calc R 1 2
C C4 0.2582(7) 0.45033(14) 0.8400(3) 0.0266(7) Uani d . 1 2
C C5 0.3796(8) 0.43619(15) 0.9476(3) 0.0308(8) Uani d . 1 2
H H5 0.3257 0.4532 1.0095 0.037 Uiso calc R 1 2
C C6 0.5790(8) 0.39732(15) 0.9641(3) 0.0304(8) Uani d . 1 2
H H6 0.6644 0.3869 1.0366 0.037 Uiso calc R 1 2
C C7 0.6481(7) 0.37435(13) 0.8707(3) 0.0236(7) Uani d . 1 2
C C8 0.8441(7) 0.32375(12) 0.7603(2) 0.0208(6) Uani d . 1 2
C C9 1.0400(7) 0.28307(13) 0.7429(3) 0.0214(6) Uani d . 1 2
C C10 1.0737(7) 0.26723(14) 0.6372(3) 0.0253(7) Uani d . 1 2
H H10 0.9656 0.2830 0.5738 0.030 Uiso calc R 1 2
C C11 1.2624(7) 0.22877(14) 0.6235(3) 0.0272(7) Uani d . 1 2
H H11 1.2815 0.2185 0.5505 0.033 Uiso calc R 1 2
C C12 1.4238(7) 0.20489(13) 0.7136(3) 0.0250(7) Uani d . 1 2
C C13 1.3907(8) 0.22062(15) 0.8188(3) 0.0304(8) Uani d . 1 2
H H13 1.4991 0.2045 0.8817 0.037 Uiso calc R 1 2
C C14 1.2043(8) 0.25910(14) 0.8346(3) 0.0282(7) Uani d . 1 2
H H14 1.1873 0.2694 0.9077 0.034 Uiso calc R 1 2
C C15 1.6299(8) 0.16284(15) 0.6982(3) 0.0326(8) Uani d . 1 2
H H15A 1.6346 0.1589 0.6189 0.049 Uiso calc R 1 2
H H15B 1.5796 0.1287 0.7280 0.049 Uiso calc R 1 2
H H15C 1.8091 0.1737 0.7376 0.049 Uiso calc R 1 2
C C16 0.7154(8) 0.41740(17) 0.5188(3) 0.0343(8) Uani d . 1 2
H H16A 0.6577 0.4453 0.5669 0.041 Uiso calc R 1 2
H H16B 0.9154 0.4149 0.5359 0.041 Uiso calc R 1 2
C C17 0.6247(12) 0.4323(2) 0.3983(4) 0.0561(13) Uani d . 1 2
H H17A 0.6821 0.4046 0.3510 0.084 Uiso calc R 1 2
H H17B 0.7062 0.4665 0.3835 0.084 Uiso calc R 1 2
H H17C 0.4270 0.4355 0.3822 0.084 Uiso calc R 1 2

loop_
_atom_site_aniso_label
_atom_site_aniso_U_11
_atom_site_aniso_U_22
_atom_site_aniso_U_33
_atom_site_aniso_U_12
_atom_site_aniso_U_13
_atom_site_aniso_U_23
Br1 0.0368(2) 0.0297(2) 0.0398(2) 0.00835(15) 0.01023(16) -0.00114(15)
S1 0.0371(5) 0.0267(4) 0.0158(4) 0.0048(3) -0.0031(3) -0.0012(3)
O1 0.0324(13) 0.0245(12) 0.0153(10) 0.0040(9) 0.0033(9) -0.0006(9)
O2 0.0348(15) 0.0414(16) 0.0300(13) -0.0066(12) -0.0056(11) 0.0023(12)
C1 0.0293(17) 0.0211(15) 0.0174(14) 0.0008(12) 0.0019(12) -0.0020(12)
C2 0.0274(16) 0.0197(15) 0.0181(14) -0.0028(12) 0.0021(12) -0.0032(12)
C3 0.0268(16) 0.0233(16) 0.0257(16) -0.0008(13) 0.0005(13) -0.0001(13)
C4 0.0255(16) 0.0254(16) 0.0289(17) -0.0001(13) 0.0051(13) -0.0010(13)
C5 0.041(2) 0.0293(18) 0.0246(17) 0.0030(15) 0.0126(15) -0.0033(14)
C6 0.040(2) 0.0336(19) 0.0170(15) 0.0051(15) 0.0032(14) -0.0002(13)
C7 0.0298(17) 0.0207(15) 0.0195(15) 0.0009(13) 0.0022(13) -0.0016(12)
C8 0.0287(16) 0.0192(14) 0.0134(13) -0.0034(12) 0.0004(11) -0.0011(11)
C9 0.0266(16) 0.0194(14) 0.0172(14) -0.0023(12) 0.0015(12) 0.0001(11)
C10 0.0318(17) 0.0253(16) 0.0178(15) 0.0022(13) 0.0021(13) 0.0045(12)
C11 0.0346(18) 0.0261(17) 0.0215(16) -0.0004(14) 0.0069(13) -0.0033(13)
C12 0.0262(16) 0.0223(16) 0.0265(17) -0.0013(13) 0.0048(13) -0.0014(13)
C13 0.0362(19) 0.0324(19) 0.0203(16) 0.0053(15) -0.0014(14) 0.0046(14)
C14 0.0377(19) 0.0297(18) 0.0164(15) 0.0064(14) 0.0024(13) -0.0010(13)
C15 0.0338(19) 0.0272(18) 0.037(2) 0.0016(15) 0.0054(15) -0.0017(15)
C16 0.0335(19) 0.042(2) 0.0271(18) -0.0040(16) 0.0052(15) 0.0024(16)
C17 0.079(4) 0.056(3) 0.032(2) -0.011(3) 0.004(2) 0.016(2)

loop_
_atom_type_symbol
_atom_type_description
_atom_type_scat_dispersion_real
_atom_type_scat_dispersion_imag
_atom_type_scat_source
C C 0.0033 0.0016 'International Tables Vol C Tables 4.2.6.8 and 6.1.1.4'
H H 0.0000 0.0000 'International Tables Vol C Tables 4.2.6.8 and 6.1.1.4'
O O 0.0106 0.0060 'International Tables Vol C Tables 4.2.6.8 and 6.1.1.4'
S S 0.1246 0.1234 'International Tables Vol C Tables 4.2.6.8 and 6.1.1.4'
Br Br -0.2901 2.4595 'International Tables Vol C Tables 4.2.6.8 and 6.1.1.4'

loop_
_geom_angle_atom_site_label_1
_geom_angle_atom_site_label_2
_geom_angle_atom_site_label_3
_geom_angle
O2 S1 C1 106.61(16)
O2 S1 C16 105.37(17)
C1 S1 C16 97.81(17)
C7 O1 C8 107.2(2)
C8 C1 C2 106.9(3)
C8 C1 S1 129.3(3)
C2 C1 S1 123.6(2)
C3 C2 C7 119.4(3)
C3 C2 C1 135.5(3)
C7 C2 C1 105.1(3)
C4 C3 C2 117.3(3)
C4 C3 H3 121.3
C2 C3 H3 121.3
C3 C4 C5 122.8(3)
C3 C4 Br1 118.4(3)
C5 C4 Br1 118.7(3)
C6 C5 C4 119.8(3)
C6 C5 H5 120.1
C4 C5 H5 120.1
C7 C6 C5 117.1(3)
C7 C6 H6 121.5
C5 C6 H6 121.5
O1 C7 C6 125.8(3)
O1 C7 C2 110.6(3)
C6 C7 C2 123.5(3)
C1 C8 O1 110.1(3)
C1 C8 C9 135.0(3)
O1 C8 C9 114.9(3)
C10 C9 C14 118.0(3)
C10 C9 C8 122.2(3)
C14 C9 C8 119.8(3)
C11 C10 C9 120.8(3)
C11 C10 H10 119.6
C9 C10 H10 119.6
C10 C11 C12 121.4(3)
C10 C11 H11 119.3
C12 C11 H11 119.3
C11 C12 C13 117.9(3)
C11 C12 C15 121.2(3)
C13 C12 C15 120.9(3)
C14 C13 C12 121.8(3)
C14 C13 H13 119.1
C12 C13 H13 119.1
C13 C14 C9 120.1(3)
C13 C14 H14 119.9
C9 C14 H14 119.9
C12 C15 H15A 109.5
C12 C15 H15B 109.5
H15A C15 H15B 109.5
C12 C15 H15C 109.5
H15A C15 H15C 109.5
H15B C15 H15C 109.5
C17 C16 S1 109.4(3)
C17 C16 H16A 109.8
S1 C16 H16A 109.8
C17 C16 H16B 109.8
S1 C16 H16B 109.8
H16A C16 H16B 108.2
C16 C17 H17A 109.5
C16 C17 H17B 109.5
H17A C17 H17B 109.5
C16 C17 H17C 109.5
H17A C17 H17C 109.5
H17B C17 H17C 109.5

loop_
_geom_bond_atom_site_label_1
_geom_bond_atom_site_label_2
_geom_bond_distance
Br1 C4 1.895(4)
S1 O2 1.483(3)
S1 C1 1.770(3)
S1 C16 1.804(4)
O1 C7 1.369(4)
O1 C8 1.375(4)
C1 C8 1.375(4)
C1 C2 1.445(4)
C2 C3 1.390(5)
C2 C7 1.391(4)
C3 C4 1.383(5)
C3 H3 0.9500
C4 C5 1.395(5)
C5 C6 1.385(5)
C5 H5 0.9500
C6 C7 1.379(5)
C6 H6 0.9500
C8 C9 1.458(5)
C9 C10 1.392(5)
C9 C14 1.403(4)
C10 C11 1.382(5)
C10 H10 0.9500
C11 C12 1.383(5)
C11 H11 0.9500
C12 C13 1.384(5)
C12 C15 1.512(5)
C13 C14 1.381(5)
C13 H13 0.9500
C14 H14 0.9500
C15 H15A 0.9800
C15 H15B 0.9800
C15 H15C 0.9800
C16 C17 1.511(6)
C16 H16A 0.9900
C16 H16B 0.9900
C17 H17A 0.9800
C17 H17B 0.9800
C17 H17C 0.9800

loop_
_geom_hbond_atom_site_label_D
_geom_hbond_atom_site_label_H
_geom_hbond_atom_site_label_A
_geom_hbond_site_symmetry_A
_geom_hbond_distance_DH
_geom_hbond_distance_HA
_geom_hbond_distance_DA
_geom_hbond_angle_DHA
C13 H13 O2 4_766 0.95 2.58 3.507(4) 164.2
C16 H16B O2 1_655 0.99 2.26 3.110(5) 143.8
C15 H15C Cg1 1_655 0.99 2.78 3.607(3) 142.9

loop_
_geom_torsion_atom_site_label_1
_geom_torsion_atom_site_label_2
_geom_torsion_atom_site_label_3
_geom_torsion_atom_site_label_4
_geom_torsion
O2 S1 C1 C8 141.1(3)
C16 S1 C1 C8 -110.3(3)
O2 S1 C1 C2 -34.7(3)
C16 S1 C1 C2 74.0(3)
C8 C1 C2 C3 -179.6(4)
S1 C1 C2 C3 -3.0(6)
C8 C1 C2 C7 0.3(4)
S1 C1 C2 C7 176.9(3)
C7 C2 C3 C4 0.6(5)
C1 C2 C3 C4 -179.5(4)
C2 C3 C4 C5 -0.9(5)
C2 C3 C4 Br1 178.6(2)
C3 C4 C5 C6 0.5(6)
Br1 C4 C5 C6 -179.0(3)
C4 C5 C6 C7 0.2(6)
C8 O1 C7 C6 179.5(3)
C8 O1 C7 C2 -0.8(4)
C5 C6 C7 O1 179.3(3)
C5 C6 C7 C2 -0.4(6)
C3 C2 C7 O1 -179.8(3)
C1 C2 C7 O1 0.3(4)
C3 C2 C7 C6 0.0(5)
C1 C2 C7 C6 -179.9(3)
C2 C1 C8 O1 -0.8(4)
S1 C1 C8 O1 -177.1(2)
C2 C1 C8 C9 -179.4(3)
S1 C1 C8 C9 4.3(6)
C7 O1 C8 C1 1.0(4)
C7 O1 C8 C9 179.9(3)
C1 C8 C9 C10 0.2(6)
O1 C8 C9 C10 -178.3(3)
C1 C8 C9 C14 179.4(4)
O1 C8 C9 C14 0.8(4)
C14 C9 C10 C11 0.4(5)
C8 C9 C10 C11 179.6(3)
C9 C10 C11 C12 -0.1(5)
C10 C11 C12 C13 0.1(5)
C10 C11 C12 C15 180.0(3)
C11 C12 C13 C14 -0.4(6)
C15 C12 C13 C14 179.8(4)
C12 C13 C14 C9 0.7(6)
C10 C9 C14 C13 -0.7(5)
C8 C9 C14 C13 -179.9(3)
O2 S1 C16 C17 -60.2(4)
C1 S1 C16 C17 -169.9(3)
